data_4100452
_journal_name_full 'Journal of the American Chemical Society'
_journal_paper_doi 10.1021/ja052862b
_journal_year 2005
_chemical_formula_sum 'C22.5 H42 Cl N2 O P Ru'
_chemical_formula_weight 524.07
_space_group_IT_number 15
_symmetry_cell_setting monoclinic
_symmetry_space_group_name_Hall '-C 2yc'
_symmetry_space_group_name_H-M 'C 1 2/c 1'
_cell_angle_alpha 90.00
_cell_angle_beta 116.19(3)
_cell_angle_gamma 90.00
_cell_formula_units_Z 8
_cell_length_a 32.672(6)
_cell_length_b 10.770(2)
_cell_length_c 15.855(3)
_cell_measurement_temperature 120(2)
_cell_volume 5006.2(16)
_diffrn_ambient_temperature 120(2)
_exptl_crystal_density_diffrn 1.391
_cod_depositor_comments
;
The following automatic conversions were performed:
'_symmetry_cell_setting' value 'Monoclinic' changed to 'monoclinic'
according to '/home/saulius/struct/CIF-dictionaries/cif_core.dic'
dictionary named 'cif_core.dic' version 2.4.1 from 2010-06-29.

Automatic conversion script
Id: cif_fix_enum 1527 2010-12-29 10:47:43Z saulius 
;
_cod_original_sg_symbol_H-M 'C 2/c'
_cod_original_formula_sum 'C22.50 H42 Cl N2 O P Ru'
_cod_database_code 4100452

loop_
_symmetry_equiv_pos_as_xyz
'x, y, z'
'-x, y, -z+1/2'
'x+1/2, y+1/2, z'
'-x+1/2, y+1/2, -z+1/2'
'-x, -y, -z'
'x, -y, z-1/2'
'-x+1/2, -y+1/2, -z'
'x+1/2, -y+1/2, z-1/2'

loop_
_atom_site_label
_atom_site_type_symbol
_atom_site_fract_x
_atom_site_fract_y
_atom_site_fract_z
_atom_site_U_iso_or_equiv
_atom_site_adp_type
_atom_site_occupancy
_atom_site_symmetry_multiplicity
_atom_site_calc_flag
_atom_site_refinement_flags
_atom_site_disorder_assembly
_atom_site_disorder_group
Ru1 Ru 0.134665(7) 0.093750(18) 0.070225(13) 0.01465(8) Uani 1 1 d . . .
H1RU H 0.0891(8) 0.122(2) -0.0144(17) 0.012(6) Uiso 1 1 d . . .
Cl1 Cl 0.21282(2) 0.07232(6) 0.21511(4) 0.02082(15) Uani 1 1 d . . .
P1 P 0.13001(2) -0.08213(6) -0.01280(4) 0.01467(15) Uani 1 1 d . . .
O1 O 0.07752(6) -0.00502(19) 0.15985(13) 0.0283(4) Uani 1 1 d . . .
N1 N 0.14162(7) 0.29780(19) 0.10709(15) 0.0192(5) Uani 1 1 d . . .
N2 N 0.16561(7) 0.16531(19) -0.01093(14) 0.0177(5) Uani 1 1 d . . .
C1 C 0.13864(9) -0.0159(2) -0.11185(17) 0.0205(6) Uani 1 1 d . . .
H1A H 0.1092 -0.0014 -0.1646 0.023(7) Uiso 1 1 d R . .
H1B H 0.1549 -0.0756 -0.1315 0.031(8) Uiso 1 1 d R . .
C2 C 0.16490(9) 0.1035(2) -0.08627(17) 0.0191(6) Uani 1 1 d . . .
C3 C 0.18492(9) 0.1559(3) -0.13910(17) 0.0215(6) Uani 1 1 d . . .
H3 H 0.1861 0.1114 -0.1883 0.017(7) Uiso 1 1 d R . .
C4 C 0.20305(9) 0.2738(3) -0.11852(18) 0.0232(6) Uani 1 1 d . . .
H4 H 0.2161 0.3098 -0.1541 0.027(8) Uiso 1 1 d R . .
C5 C 0.20158(9) 0.3387(2) -0.04418(18) 0.0216(6) Uani 1 1 d . . .
H5 H 0.2126 0.4195 -0.0308 0.017(7) Uiso 1 1 d R . .
C6 C 0.18329(9) 0.2811(2) 0.00967(17) 0.0181(5) Uani 1 1 d . . .
C7 C 0.18337(9) 0.3365(2) 0.09726(18) 0.0206(6) Uani 1 1 d . . .
H7A H 0.2104 0.3094 0.1520 0.023(7) Uiso 1 1 d R . .
H7B H 0.1843 0.4264 0.0940 0.022(7) Uiso 1 1 d R . .
C8 C 0.10089(9) 0.0334(2) 0.12780(17) 0.0189(6) Uani 1 1 d . . .
C9 C 0.17743(9) -0.1993(2) 0.04028(17) 0.0174(5) Uani 1 1 d . . .
C10 C 0.18174(9) -0.2375(3) 0.13748(17) 0.0207(6) Uani 1 1 d . . .
H10A H 0.2074 -0.2918 0.1674 0.026(8) Uiso 1 1 d R . .
H10B H 0.1861 -0.1647 0.1755 0.020(7) Uiso 1 1 d R . .
H10C H 0.1545 -0.2796 0.1303 0.033(8) Uiso 1 1 d R . .
C11 C 0.17323(9) -0.3164(2) -0.01787(18) 0.0217(6) Uani 1 1 d . . .
H11A H 0.2004 -0.3652 0.0125 0.029(8) Uiso 1 1 d R . .
H11B H 0.1475 -0.3641 -0.0231 0.034(8) Uiso 1 1 d R . .
H11C H 0.1693 -0.2933 -0.0794 0.023(7) Uiso 1 1 d R . .
C12 C 0.22165(9) -0.1323(3) 0.05395(19) 0.0216(6) Uani 1 1 d . . .
H12A H 0.2209 -0.1156 -0.0062 0.025(8) Uiso 1 1 d R . .
H12B H 0.2243 -0.0555 0.0867 0.026(8) Uiso 1 1 d R . .
H12C H 0.2474 -0.1842 0.0900 0.024(7) Uiso 1 1 d R . .
C13 C 0.07346(9) -0.1648(3) -0.07528(18) 0.0215(6) Uani 1 1 d . . .
C14 C 0.06657(9) -0.2546(3) -0.0075(2) 0.0265(6) Uani 1 1 d . . .
H14A H 0.0891 -0.3189 0.0105 0.036(9) Uiso 1 1 d R . .
H14B H 0.0695 -0.2104 0.0473 0.023(7) Uiso 1 1 d R . .
H14C H 0.0368 -0.2908 -0.0378 0.032(8) Uiso 1 1 d R . .
C15 C 0.06886(10) -0.2369(3) -0.16343(19) 0.0268(6) Uani 1 1 d . . .
H15A H 0.0397 -0.2762 -0.1925 0.035(8) Uiso 1 1 d R . .
H15B H 0.0719 -0.1804 -0.2069 0.041(9) Uiso 1 1 d R . .
H15C H 0.0922 -0.2985 -0.1456 0.038(9) Uiso 1 1 d R . .
C16 C 0.03453(9) -0.0691(3) -0.1084(2) 0.0294(7) Uani 1 1 d . . .
H16A H 0.0343 -0.0283 -0.0548 0.022(7) Uiso 1 1 d R . .
H16B H 0.0391 -0.0089 -0.1480 0.027(8) Uiso 1 1 d R . .
H16C H 0.0060 -0.1106 -0.1430 0.036(9) Uiso 1 1 d R . .
C17 C 0.10233(10) 0.3715(3) 0.03886(19) 0.0250(6) Uani 1 1 d . . .
H17A H 0.0982 0.3520 -0.0241 0.024(7) Uiso 1 1 d R . .
H17B H 0.1099 0.4589 0.0497 0.007(6) Uiso 1 1 d R . .
C18 C 0.05753(10) 0.3502(3) 0.0434(2) 0.0336(7) Uani 1 1 d . . .
H18A H 0.0597 0.3803 0.1020 0.039(9) Uiso 1 1 d R . .
H18B H 0.0337 0.3933 -0.0071 0.051(11) Uiso 1 1 d R . .
H18C H 0.0509 0.2634 0.0382 0.034(9) Uiso 1 1 d R . .
C19 C 0.14963(10) 0.3216(2) 0.20688(18) 0.0227(6) Uani 1 1 d . . .
H19A H 0.1226 0.2962 0.2130 0.015(7) Uiso 1 1 d R . .
H19B H 0.1746 0.2692 0.2482 0.023(7) Uiso 1 1 d R . .
C20 C 0.16059(11) 0.4550(3) 0.2406(2) 0.0293(7) Uani 1 1 d . . .
H20A H 0.1365 0.5084 0.1997 0.024(7) Uiso 1 1 d R . .
H20B H 0.1635 0.4616 0.3034 0.017(7) Uiso 1 1 d R . .
H20C H 0.1887 0.4794 0.2400 0.038(9) Uiso 1 1 d R . .
C21 C 0.0000 0.3386(5) -0.2500 0.0560(14) Uani 1 2 d S . .
H21A H 0.0128 0.3918 -0.1950 0.067 Uiso 0.50 1 calc PR . .
H21B H -0.0128 0.3918 -0.3050 0.067 Uiso 0.50 1 calc PR . .
C22 C 0.03780(14) 0.2623(4) -0.2539(3) 0.0633(11) Uani 1 1 d . . .
H22A H 0.0514 0.2115 -0.1978 0.076 Uiso 1 1 calc R . .
H22B H 0.0248 0.2070 -0.3076 0.076 Uiso 1 1 calc R . .
C23 C 0.07399(14) 0.6632(5) 0.2388(3) 0.0735(13) Uani 1 1 d . . .
H23A H 0.0964 0.7175 0.2349 0.110 Uiso 1 1 calc R . .
H23B H 0.0609 0.6124 0.1834 0.110 Uiso 1 1 calc R . .
H23C H 0.0882 0.6111 0.2932 0.110 Uiso 1 1 calc R . .

loop_
_atom_site_aniso_label
_atom_site_aniso_U_11
_atom_site_aniso_U_22
_atom_site_aniso_U_33
_atom_site_aniso_U_23
_atom_site_aniso_U_13
_atom_site_aniso_U_12
Ru1 0.01890(12) 0.01422(12) 0.01285(12) 0.00018(8) 0.00884(9) 0.00018(8)
Cl1 0.0214(3) 0.0201(3) 0.0178(3) -0.0009(2) 0.0057(3) -0.0020(2)
P1 0.0169(3) 0.0152(3) 0.0124(3) 0.0001(2) 0.0069(3) 0.0003(3)
O1 0.0296(11) 0.0369(12) 0.0248(10) -0.0024(9) 0.0179(9) -0.0078(9)
N1 0.0266(12) 0.0154(11) 0.0193(11) -0.0002(9) 0.0135(9) -0.0004(9)
N2 0.0213(11) 0.0165(12) 0.0159(10) 0.0023(9) 0.0087(9) 0.0022(9)
C1 0.0294(15) 0.0189(14) 0.0144(12) -0.0002(11) 0.0107(11) 0.0017(11)
C2 0.0242(14) 0.0186(14) 0.0153(12) 0.0032(11) 0.0095(11) 0.0057(11)
C3 0.0309(15) 0.0229(15) 0.0152(13) 0.0023(11) 0.0142(11) 0.0043(12)
C4 0.0271(15) 0.0262(15) 0.0221(14) 0.0089(12) 0.0161(12) 0.0050(12)
C5 0.0268(15) 0.0151(14) 0.0249(14) 0.0046(11) 0.0133(12) 0.0017(11)
C6 0.0218(14) 0.0169(13) 0.0165(12) 0.0035(11) 0.0092(11) 0.0041(11)
C7 0.0293(15) 0.0135(14) 0.0224(14) -0.0012(11) 0.0147(12) -0.0038(11)
C8 0.0207(14) 0.0186(14) 0.0160(12) -0.0014(11) 0.0069(11) 0.0018(11)
C9 0.0207(14) 0.0155(13) 0.0189(13) 0.0000(10) 0.0112(11) 0.0034(10)
C10 0.0258(15) 0.0194(14) 0.0174(13) 0.0054(11) 0.0099(11) 0.0053(11)
C11 0.0257(15) 0.0174(14) 0.0238(14) -0.0019(11) 0.0124(12) 0.0035(11)
C12 0.0210(14) 0.0220(14) 0.0240(14) -0.0032(12) 0.0120(11) -0.0003(11)
C13 0.0197(14) 0.0211(14) 0.0215(13) -0.0036(11) 0.0071(11) -0.0022(11)
C14 0.0224(15) 0.0274(16) 0.0311(15) -0.0024(13) 0.0131(12) -0.0050(12)
C15 0.0250(15) 0.0271(16) 0.0221(14) -0.0057(12) 0.0047(12) -0.0027(13)
C16 0.0205(15) 0.0321(17) 0.0276(15) -0.0052(13) 0.0032(12) 0.0017(12)
C17 0.0344(16) 0.0184(15) 0.0257(14) 0.0028(12) 0.0165(13) 0.0066(12)
C18 0.0337(17) 0.0286(17) 0.0420(18) 0.0010(14) 0.0199(15) 0.0071(14)
C19 0.0324(16) 0.0208(14) 0.0210(13) 0.0013(11) 0.0174(12) 0.0003(12)
C20 0.0484(19) 0.0209(15) 0.0251(15) -0.0031(12) 0.0222(14) -0.0033(14)
C21 0.062(4) 0.055(4) 0.054(3) 0.000 0.029(3) 0.000
C22 0.062(3) 0.060(3) 0.074(3) 0.012(2) 0.035(2) 0.002(2)
C23 0.053(3) 0.088(4) 0.083(3) -0.005(3) 0.033(2) 0.001(2)

loop_
_geom_bond_atom_site_label_1
_geom_bond_atom_site_label_2
_geom_bond_distance
_geom_bond_site_symmetry_2
_geom_bond_publ_flag
Ru1 C8 1.834(3) . ?
Ru1 N2 2.103(2) . ?
Ru1 N1 2.260(2) . ?
Ru1 P1 2.2731(7) . ?
Ru1 Cl1 2.5831(13) . ?
Ru1 H1RU 1.53(2) . ?
P1 C1 1.856(2) . ?
P1 C9 1.884(3) . ?
P1 C13 1.890(3) . ?
O1 C8 1.164(3) . ?
N1 C17 1.491(3) . ?
N1 C7 1.499(3) . ?
N1 C19 1.507(3) . ?
N2 C6 1.352(3) . ?
N2 C2 1.358(3) . ?
C1 C2 1.500(4) . ?
C1 H1A 0.9700 . ?
C1 H1B 0.9700 . ?
C2 C3 1.390(4) . ?
C3 C4 1.378(4) . ?
C3 H3 0.9297 . ?
C4 C5 1.389(4) . ?
C4 H4 0.9300 . ?
C5 C6 1.386(4) . ?
C5 H5 0.9300 . ?
C6 C7 1.511(3) . ?
C7 H7A 0.9698 . ?
C7 H7B 0.9700 . ?
C9 C11 1.532(3) . ?
C9 C10 1.540(3) . ?
C9 C12 1.542(4) . ?
C10 H10A 0.9599 . ?
C10 H10B 0.9600 . ?
C10 H10C 0.9601 . ?
C11 H11A 0.9584 . ?
C11 H11B 0.9579 . ?
C11 H11C 0.9581 . ?
C12 H12A 0.9595 . ?
C12 H12B 0.9594 . ?
C12 H12C 0.9597 . ?
C13 C14 1.535(4) . ?
C13 C16 1.538(4) . ?
C13 C15 1.547(4) . ?
C14 H14A 0.9576 . ?
C14 H14B 0.9575 . ?
C14 H14C 0.9574 . ?
C15 H15A 0.9560 . ?
C15 H15B 0.9558 . ?
C15 H15C 0.9555 . ?
C16 H16A 0.9595 . ?
C16 H16B 0.9587 . ?
C16 H16C 0.9587 . ?
C17 C18 1.515(4) . ?
C17 H17A 0.9695 . ?
C17 H17B 0.9691 . ?
C18 H18A 0.9568 . ?
C18 H18B 0.9548 . ?
C18 H18C 0.9550 . ?
C19 C20 1.520(4) . ?
C19 H19A 0.9698 . ?
C19 H19B 0.9697 . ?
C20 H20A 0.9596 . ?
C20 H20B 0.9598 . ?
C20 H20C 0.9597 . ?
C21 C22 1.507(5) 2_554 ?
C21 C22 1.507(5) . ?
C21 H21A 0.9700 . ?
C21 H21B 0.9700 . ?
C22 C23 1.475(6) 6_565 ?
C22 H22A 0.9700 . ?
C22 H22B 0.9700 . ?
C23 C22 1.475(6) 6_566 ?
C23 H23A 0.9600 . ?
C23 H23B 0.9600 . ?
C23 H23C 0.9600 . ?
